data_4330273
loop_
_publ_author_name
'Miguel A. Esteruelas'
'Jorge Garc\'ia-Raboso'
'Montserrat Oliv\'an'

_publ_contact_author
;
  Dr. Montserrat Oliv\'an
  Departamento de Qu\'imica Inorg\'anica - ISQCH
  Universidad de Zaragoza - CSIC
  50009 Zaragoza, Spain
;
_publ_contact_author_email molivan@unizar.es
_publ_section_title
;
 Reactions of an Osmium-Hexahydride Complex with Cytosine, Deoxycytidine,
 and Cytidine: The Importance of the Minor Tautomers
;
_journal_name_full 'Inorganic Chemistry'
_journal_page_first 9522
_journal_page_last 9528
_journal_paper_doi 10.1021/ic3013238
_journal_volume 51
_journal_year 2012
_chemical_formula_sum 'C40 H93 N3 O Os2 P4'
_chemical_formula_weight 1136.45
_chemical_name_systematic
; 
 ? 
;
_space_group_IT_number 14
_symmetry_cell_setting monoclinic
_symmetry_space_group_name_Hall '-P 2yn'
_symmetry_space_group_name_H-M 'P 1 21/n 1'
_atom_sites_solution_hydrogens geom
_atom_sites_solution_primary direct
_atom_sites_solution_secondary difmap
_audit_creation_method SHELXL-97
_cell_angle_alpha 90.00
_cell_angle_beta 96.021(6)
_cell_angle_gamma 90.00
_cell_formula_units_Z 4
_cell_length_a 14.1939(9)
_cell_length_b 15.7893(11)
_cell_length_c 21.4859(13)
_cell_measurement_reflns_used 3034
_cell_measurement_temperature 150(2)
_cell_measurement_theta_max 28.8921
_cell_measurement_theta_min 2.8154
_cell_volume 4788.7(5)
_computing_cell_refinement
;
CrysAlisPro, Oxford Diffraction Ltd.,
Version 1.171.34.44 (release 25-10-2010 CrysAlis171 .NET)
(compiled Oct 25 2010,18:11:34)
;
_computing_data_collection
;
CrysAlisPro, Oxford Diffraction Ltd.,
Version 1.171.34.44 (release 25-10-2010 CrysAlis171 .NET)
(compiled Oct 25 2010,18:11:34)
;
_computing_data_reduction
;
CrysAlisPro, Oxford Diffraction Ltd.,
Version 1.171.34.44 (release 25-10-2010 CrysAlis171 .NET)
(compiled Oct 25 2010,18:11:34)
;
_computing_molecular_graphics 'XP, SHELXTL v. 6.1 (Bruker, 2000)'
_computing_publication_material 'XCIF, SHELXTL v. 6.1 (Bruker, 2000)'
_computing_structure_refinement 'SHELXL-97 (Sheldrick, 1997)'
_computing_structure_solution 'SHELXS-97 (Sheldrick, 1990)'
_diffrn_ambient_temperature 150(2)
_diffrn_detector_area_resol_mean 16.3990
_diffrn_measured_fraction_theta_full 0.961
_diffrn_measured_fraction_theta_max 0.861
_diffrn_measurement_details
;
  1 omega  -96.00   53.00   1.0000   20.0000
omega____ theta____ kappa____ phi______ frames
    -      -21.1177    0.0000 -120.0000 149

  2 omega   63.00   93.00   1.0000   20.0000
omega____ theta____ kappa____ phi______ frames
    -       21.5865  179.0000 -120.0000 30

  3 omega   63.00   89.00   1.0000   20.0000
omega____ theta____ kappa____ phi______ frames
    -       21.5865  179.0000  120.0000 26

  4 omega   37.00   86.00   1.0000   20.0000
omega____ theta____ kappa____ phi______ frames
    -       21.5865  179.0000 -180.0000 49
;
_diffrn_measurement_device_type
;
Oxford Diffraction Excalibur (TM) single-crystal x-ray diffractometer
with Sapphire CCD detector
;
_diffrn_measurement_method
;
Rotation method data acquisition using \w and \q
;
_diffrn_orient_matrix_UB_11 -0.0425523000
_diffrn_orient_matrix_UB_12 -0.0155106000
_diffrn_orient_matrix_UB_13 -0.0164070000
_diffrn_orient_matrix_UB_21 -0.0005158000
_diffrn_orient_matrix_UB_22 0.0347080000
_diffrn_orient_matrix_UB_23 -0.0209761000
_diffrn_orient_matrix_UB_31 0.0268128000
_diffrn_orient_matrix_UB_32 -0.0239170000
_diffrn_orient_matrix_UB_33 -0.0197873000
_diffrn_radiation_monochromator graphite
_diffrn_radiation_source 'Enhance (Mo) x-ray Source'
_diffrn_radiation_type 'Mo K\a'
_diffrn_radiation_wavelength 0.7107
_diffrn_reflns_av_R_equivalents 0.0927
_diffrn_reflns_av_sigmaI/netI 0.1738
_diffrn_reflns_limit_h_max 19
_diffrn_reflns_limit_h_min -10
_diffrn_reflns_limit_k_max 21
_diffrn_reflns_limit_k_min -16
_diffrn_reflns_limit_l_max 28
_diffrn_reflns_limit_l_min -29
_diffrn_reflns_number 21958
_diffrn_reflns_theta_full 27.50
_diffrn_reflns_theta_max 28.96
_diffrn_reflns_theta_min 2.82
_exptl_absorpt_coefficient_mu 5.467
_exptl_absorpt_correction_T_max 1.00000
_exptl_absorpt_correction_T_min 0.96686
_exptl_absorpt_correction_type multi-scan
_exptl_absorpt_process_details
;
CrysAlisPro, Oxford Diffraction Ltd.,
Version 1.171.34.44 (release 25-10-2010 CrysAlis171 .NET)
(compiled Oct 25 2010,18:11:34)
empirical absorption correction using spherical harmonics,
 implemented in SCALE3 ABSPACK scaling algorithm.
;
_exptl_crystal_colour colorless
_exptl_crystal_density_diffrn 1.576
_exptl_crystal_description block
_exptl_crystal_F_000 2296
_exptl_crystal_size_max 0.10
_exptl_crystal_size_mid 0.09
_exptl_crystal_size_min 0.04
_refine_diff_density_max 1.546
_refine_diff_density_min -1.356
_refine_diff_density_rms 0.266
_refine_ls_extinction_method none
_refine_ls_goodness_of_fit_ref 0.984
_refine_ls_hydrogen_treatment mixed
_refine_ls_matrix_type full
_refine_ls_number_parameters 477
_refine_ls_number_reflns 10920
_refine_ls_number_restraints 6
_refine_ls_restrained_S_all 0.984
_refine_ls_R_factor_all 0.1429
_refine_ls_R_factor_gt 0.0715
_refine_ls_shift/su_max 0.001
_refine_ls_shift/su_mean 0.000
_refine_ls_structure_factor_coef Fsqd
_refine_ls_weighting_details 'calc w=1/[\s^2^(Fo^2^)+(0.0000P)^2^+0.0000P] where P=(Fo^2^+2Fc^2^)/3'
_refine_ls_weighting_scheme calc
_refine_ls_wR_factor_gt 0.0812
_refine_ls_wR_factor_ref 0.1051
_reflns_number_gt 6256
_reflns_number_total 10920
_reflns_threshold_expression >2sigma(I)
_cod_data_source_file ic3013238_si_001_2.cif
_cod_data_source_block jgr89
_cod_database_code 4330273

loop_
_symmetry_equiv_pos_as_xyz
'x, y, z'
'-x+1/2, y+1/2, -z+1/2'
'-x, -y, -z'
'x-1/2, -y-1/2, z-1/2'

loop_
_atom_site_label
_atom_site_type_symbol
_atom_site_fract_x
_atom_site_fract_y
_atom_site_fract_z
_atom_site_U_iso_or_equiv
_atom_site_adp_type
_atom_site_occupancy
_atom_site_symmetry_multiplicity
_atom_site_calc_flag
_atom_site_refinement_flags
_atom_site_disorder_assembly
_atom_site_disorder_group
Os1 Os 0.30596(3) 0.57430(3) 0.21459(2) 0.02218(12) Uani 1 1 d D . .
H01 H 0.371(6) 0.523(5) 0.172(4) 0.040 Uiso 1 1 d D . .
H02 H 0.296(7) 0.4760(13) 0.228(4) 0.040 Uiso 1 1 d D . .
H03 H 0.224(5) 0.538(5) 0.252(4) 0.040 Uiso 1 1 d D . .
Os2 Os 0.55061(3) 0.77527(3) 0.05995(2) 0.01988(11) Uani 1 1 d D . .
H04 H 0.611(6) 0.713(4) 0.022(4) 0.040 Uiso 1 1 d D . .
H05 H 0.627(5) 0.805(6) 0.016(4) 0.040 Uiso 1 1 d D . .
H06 H 0.565(7) 0.8737(11) 0.051(4) 0.040 Uiso 1 1 d D . .
P1 P 0.1822(2) 0.5546(2) 0.13582(13) 0.0245(7) Uani 1 1 d . . .
P2 P 0.4209(2) 0.5563(2) 0.29889(13) 0.0250(7) Uani 1 1 d . . .
P3 P 0.6821(2) 0.7737(2) 0.13341(13) 0.0235(7) Uani 1 1 d . . .
P4 P 0.4403(2) 0.7754(2) -0.02807(12) 0.0216(7) Uani 1 1 d . . .
N1 N 0.4474(6) 0.7993(6) 0.1269(4) 0.024(2) Uani 1 1 d . A .
N2 N 0.3678(5) 0.6857(5) 0.1728(4) 0.018(2) Uani 1 1 d . A .
C1 C 0.3987(7) 0.8551(7) 0.1583(5) 0.029(3) Uani 1 1 d . . .
H1 H 0.4085 0.9127 0.1524 0.035 Uiso 1 1 calc R A .
C2 C 0.3354(7) 0.8305(7) 0.1987(5) 0.026(3) Uani 1 1 d . A .
H2 H 0.3066 0.8756 0.2172 0.040 Uiso 1 1 d R . .
C3A C 0.3190(7) 0.7448(7) 0.2061(5) 0.0190(17) Uiso 0.50 1 d P A 1
N3A N 0.2642(5) 0.7035(5) 0.2411(3) 0.0290(15) Uiso 0.50 1 d P A 1
H3A H 0.2249 0.7209 0.2662 0.040 Uiso 0.50 1 calc PR A 1
C4A C 0.4309(7) 0.7135(7) 0.1361(5) 0.0190(17) Uiso 0.50 1 d P A 1
O1A O 0.4801(6) 0.6676(5) 0.1042(4) 0.0290(15) Uiso 0.50 1 d P A 1
C3B C 0.4309(7) 0.7135(7) 0.1361(5) 0.0190(17) Uiso 0.50 1 d P A 2
N3B N 0.4801(6) 0.6676(5) 0.1042(4) 0.0290(15) Uiso 0.50 1 d P A 2
H3B H 0.4849 0.6136 0.1007 0.040 Uiso 0.50 1 calc PR A 2
C4B C 0.3190(7) 0.7448(7) 0.2061(5) 0.0190(17) Uiso 0.50 1 d P A 2
O1B O 0.2642(5) 0.7035(5) 0.2411(3) 0.0290(15) Uiso 0.50 1 d P A 2
C5 C 0.1993(8) 0.4629(7) 0.0847(5) 0.029(3) Uani 1 1 d . . .
H5 H 0.1431 0.4594 0.0542 0.034 Uiso 1 1 calc R A .
C6 C 0.2076(9) 0.3777(7) 0.1195(6) 0.048(4) Uani 1 1 d . A .
H6A H 0.2152 0.3329 0.0902 0.071 Uiso 1 1 calc R . .
H6B H 0.1513 0.3680 0.1396 0.071 Uiso 1 1 calc R . .
H6C H 0.2615 0.3790 0.1505 0.071 Uiso 1 1 calc R . .
C7 C 0.2840(8) 0.4766(7) 0.0479(5) 0.036(3) Uani 1 1 d . A .
H7A H 0.3404 0.4824 0.0764 0.055 Uiso 1 1 calc R . .
H7B H 0.2744 0.5271 0.0232 0.055 Uiso 1 1 calc R . .
H7C H 0.2904 0.4290 0.0209 0.055 Uiso 1 1 calc R . .
C8 C 0.1538(7) 0.6407(7) 0.0789(5) 0.024(3) Uani 1 1 d . . .
H8 H 0.2155 0.6608 0.0684 0.029 Uiso 1 1 calc R A .
C9 C 0.0983(8) 0.6189(8) 0.0150(4) 0.035(3) Uani 1 1 d . A .
H9A H 0.0359 0.5997 0.0214 0.052 Uiso 1 1 calc R . .
H9B H 0.1310 0.5750 -0.0050 0.052 Uiso 1 1 calc R . .
H9C H 0.0938 0.6684 -0.0111 0.052 Uiso 1 1 calc R . .
C10 C 0.1086(8) 0.7183(7) 0.1069(5) 0.042(3) Uani 1 1 d . A .
H10A H 0.1175 0.7671 0.0815 0.063 Uiso 1 1 calc R . .
H10B H 0.1380 0.7279 0.1486 0.063 Uiso 1 1 calc R . .
H10C H 0.0421 0.7085 0.1080 0.063 Uiso 1 1 calc R . .
C11 C 0.0709(9) 0.5269(8) 0.1696(5) 0.040(3) Uani 1 1 d . . .
H11 H 0.0862 0.4742 0.1926 0.048 Uiso 1 1 calc R A .
C12 C 0.0441(8) 0.5878(9) 0.2189(5) 0.052(4) Uani 1 1 d . A .
H12A H 0.0130 0.6362 0.1991 0.078 Uiso 1 1 calc R . .
H12B H 0.1002 0.6058 0.2444 0.078 Uiso 1 1 calc R . .
H12C H 0.0021 0.5602 0.2447 0.078 Uiso 1 1 calc R . .
C13 C -0.0162(8) 0.5036(9) 0.1228(5) 0.051(4) Uani 1 1 d . A .
H13A H -0.0673 0.4852 0.1455 0.077 Uiso 1 1 calc R . .
H13B H 0.0006 0.4588 0.0958 0.077 Uiso 1 1 calc R . .
H13C H -0.0359 0.5523 0.0980 0.077 Uiso 1 1 calc R . .
C14 C 0.4988(8) 0.4643(8) 0.2896(5) 0.036(3) Uani 1 1 d . . .
H14 H 0.5436 0.4624 0.3275 0.043 Uiso 1 1 calc R A .
C15 C 0.4474(9) 0.3795(7) 0.2861(6) 0.047(4) Uani 1 1 d . A .
H15A H 0.4030 0.3779 0.2492 0.071 Uiso 1 1 calc R . .
H15B H 0.4142 0.3727 0.3225 0.071 Uiso 1 1 calc R . .
H15C H 0.4926 0.3346 0.2845 0.071 Uiso 1 1 calc R . .
C16 C 0.5575(8) 0.4761(7) 0.2359(5) 0.042(4) Uani 1 1 d . A .
H16A H 0.6007 0.4295 0.2346 0.063 Uiso 1 1 calc R . .
H16B H 0.5926 0.5280 0.2414 0.063 Uiso 1 1 calc R . .
H16C H 0.5167 0.4783 0.1973 0.063 Uiso 1 1 calc R . .
C17 C 0.5098(7) 0.6413(7) 0.3187(5) 0.029(3) Uani 1 1 d . . .
H17 H 0.5264 0.6618 0.2782 0.035 Uiso 1 1 calc R A .
C18 C 0.4661(8) 0.7180(8) 0.3484(5) 0.040(3) Uani 1 1 d . A .
H18A H 0.4582 0.7057 0.3913 0.061 Uiso 1 1 calc R . .
H18B H 0.4056 0.7305 0.3260 0.061 Uiso 1 1 calc R . .
H18C H 0.5072 0.7660 0.3466 0.061 Uiso 1 1 calc R . .
C19 C 0.6047(7) 0.6193(8) 0.3556(5) 0.036(3) Uani 1 1 d . A .
H19A H 0.6425 0.6696 0.3619 0.054 Uiso 1 1 calc R . .
H19B H 0.6374 0.5785 0.3327 0.054 Uiso 1 1 calc R . .
H19C H 0.5937 0.5960 0.3955 0.054 Uiso 1 1 calc R . .
C20 C 0.3669(8) 0.5314(8) 0.3712(5) 0.035(3) Uani 1 1 d . . .
H20 H 0.3315 0.4791 0.3609 0.042 Uiso 1 1 calc R A .
C21 C 0.2911(8) 0.5934(9) 0.3879(5) 0.056(5) Uani 1 1 d . A .
H21A H 0.2545 0.5679 0.4180 0.084 Uiso 1 1 calc R . .
H21B H 0.2502 0.6074 0.3509 0.084 Uiso 1 1 calc R . .
H21C H 0.3208 0.6440 0.4053 0.084 Uiso 1 1 calc R . .
C22 C 0.4339(9) 0.5076(9) 0.4290(5) 0.055(4) Uani 1 1 d . A .
H22A H 0.4594 0.5581 0.4491 0.082 Uiso 1 1 calc R . .
H22B H 0.4847 0.4734 0.4166 0.082 Uiso 1 1 calc R . .
H22C H 0.3997 0.4762 0.4577 0.082 Uiso 1 1 calc R . .
C23 C 0.6878(8) 0.8530(7) 0.1982(5) 0.034(3) Uani 1 1 d . . .
H23 H 0.7545 0.8593 0.2148 0.041 Uiso 1 1 calc R A .
C24 C 0.6514(9) 0.9399(8) 0.1760(6) 0.050(4) Uani 1 1 d . A .
H24A H 0.5869 0.9350 0.1579 0.075 Uiso 1 1 calc R . .
H24B H 0.6898 0.9613 0.1453 0.075 Uiso 1 1 calc R . .
H24C H 0.6546 0.9780 0.2110 0.075 Uiso 1 1 calc R . .
C25 C 0.6329(8) 0.8243(8) 0.2522(5) 0.043(4) Uani 1 1 d . A .
H25A H 0.6373 0.8670 0.2841 0.065 Uiso 1 1 calc R . .
H25B H 0.6594 0.7723 0.2693 0.065 Uiso 1 1 calc R . .
H25C H 0.5676 0.8155 0.2369 0.065 Uiso 1 1 calc R . .
C26 C 0.7020(8) 0.6717(6) 0.1768(5) 0.024(3) Uani 1 1 d . . .
H26 H 0.6500 0.6676 0.2032 0.029 Uiso 1 1 calc R A .
C27 C 0.6921(8) 0.5936(7) 0.1343(5) 0.033(3) Uani 1 1 d . A .
H27A H 0.7446 0.5911 0.1096 0.049 Uiso 1 1 calc R . .
H27B H 0.6341 0.5972 0.1071 0.049 Uiso 1 1 calc R . .
H27C H 0.6914 0.5434 0.1595 0.049 Uiso 1 1 calc R . .
C28 C 0.7913(8) 0.6680(8) 0.2215(5) 0.049(4) Uani 1 1 d . A .
H28A H 0.7870 0.6219 0.2503 0.073 Uiso 1 1 calc R . .
H28B H 0.7989 0.7202 0.2444 0.073 Uiso 1 1 calc R . .
H28C H 0.8449 0.6594 0.1984 0.073 Uiso 1 1 calc R . .
C29 C 0.7994(8) 0.7920(8) 0.1027(5) 0.039(3) Uani 1 1 d . . .
H29 H 0.8486 0.7857 0.1380 0.046 Uiso 1 1 calc R A .
C30 C 0.8076(8) 0.8809(8) 0.0771(6) 0.048(4) Uani 1 1 d . A .
H30A H 0.8690 0.8882 0.0628 0.072 Uiso 1 1 calc R . .
H30B H 0.7996 0.9214 0.1095 0.072 Uiso 1 1 calc R . .
H30C H 0.7595 0.8895 0.0428 0.072 Uiso 1 1 calc R . .
C31 C 0.8225(8) 0.7306(8) 0.0523(5) 0.043(3) Uani 1 1 d . A .
H31A H 0.7684 0.7245 0.0218 0.064 Uiso 1 1 calc R . .
H31B H 0.8386 0.6765 0.0708 0.064 Uiso 1 1 calc R . .
H31C H 0.8750 0.7518 0.0323 0.064 Uiso 1 1 calc R . .
C32 C 0.3402(8) 0.8507(7) -0.0300(5) 0.030(3) Uani 1 1 d . . .
H32 H 0.3166 0.8601 -0.0740 0.036 Uiso 1 1 calc R A .
C33 C 0.2569(8) 0.8181(7) 0.0037(5) 0.035(3) Uani 1 1 d . A .
H33A H 0.2801 0.7990 0.0449 0.052 Uiso 1 1 calc R . .
H33B H 0.2267 0.7719 -0.0196 0.052 Uiso 1 1 calc R . .
H33C H 0.2120 0.8630 0.0067 0.052 Uiso 1 1 calc R . .
C34 C 0.3696(8) 0.9360(7) -0.0019(5) 0.035(3) Uani 1 1 d . A .
H34A H 0.3204 0.9767 -0.0128 0.052 Uiso 1 1 calc R . .
H34B H 0.4270 0.9543 -0.0178 0.052 Uiso 1 1 calc R . .
H34C H 0.3802 0.9310 0.0429 0.052 Uiso 1 1 calc R . .
C35 C 0.3799(7) 0.6710(6) -0.0445(5) 0.021(3) Uani 1 1 d . . .
H35 H 0.3386 0.6638 -0.0111 0.025 Uiso 1 1 calc R A .
C36 C 0.3130(8) 0.6667(8) -0.1062(5) 0.043(3) Uani 1 1 d . A .
H36A H 0.3499 0.6594 -0.1408 0.065 Uiso 1 1 calc R . .
H36B H 0.2774 0.7184 -0.1115 0.065 Uiso 1 1 calc R . .
H36C H 0.2704 0.6198 -0.1045 0.065 Uiso 1 1 calc R . .
C37 C 0.4457(7) 0.5945(7) -0.0393(5) 0.036(3) Uani 1 1 d . A .
H37A H 0.4088 0.5436 -0.0443 0.054 Uiso 1 1 calc R . .
H37B H 0.4819 0.5944 0.0011 0.054 Uiso 1 1 calc R . .
H37C H 0.4879 0.5974 -0.0713 0.054 Uiso 1 1 calc R . .
C38 C 0.4879(8) 0.8031(7) -0.1031(5) 0.027(3) Uani 1 1 d . . .
H38 H 0.4347 0.7976 -0.1358 0.032 Uiso 1 1 calc R A .
C39 C 0.5216(9) 0.8914(8) -0.1063(5) 0.044(4) Uani 1 1 d . A .
H39A H 0.5633 0.9042 -0.0694 0.066 Uiso 1 1 calc R . .
H39B H 0.4684 0.9292 -0.1091 0.066 Uiso 1 1 calc R . .
H39C H 0.5551 0.8981 -0.1426 0.066 Uiso 1 1 calc R . .
C40 C 0.5650(9) 0.7433(7) -0.1214(5) 0.045(4) Uani 1 1 d . A .
H40A H 0.5900 0.7646 -0.1582 0.067 Uiso 1 1 calc R . .
H40B H 0.5386 0.6880 -0.1299 0.067 Uiso 1 1 calc R . .
H40C H 0.6150 0.7398 -0.0878 0.067 Uiso 1 1 calc R . .

loop_
_atom_site_aniso_label
_atom_site_aniso_U_11
_atom_site_aniso_U_22
_atom_site_aniso_U_33
_atom_site_aniso_U_23
_atom_site_aniso_U_13
_atom_site_aniso_U_12
Os1 0.0195(2) 0.0264(3) 0.0200(2) 0.0023(2) -0.00062(18) -0.0013(2)
Os2 0.0186(2) 0.0192(2) 0.0211(2) 0.0019(2) -0.00121(18) -0.0003(2)
P1 0.0204(16) 0.032(2) 0.0207(15) -0.0006(14) 0.0003(13) -0.0004(15)
P2 0.0234(16) 0.029(2) 0.0213(15) 0.0033(14) -0.0022(13) -0.0014(15)
P3 0.0197(15) 0.0229(17) 0.0269(16) 0.0031(15) -0.0018(13) -0.0008(15)
P4 0.0255(16) 0.0210(17) 0.0178(14) 0.0004(14) 0.0004(13) 0.0013(15)
N1 0.019(5) 0.034(6) 0.018(5) -0.003(4) -0.004(4) 0.000(5)
N2 0.012(5) 0.020(5) 0.019(5) 0.008(4) -0.003(4) 0.001(4)
C1 0.025(6) 0.017(7) 0.042(7) -0.001(6) -0.008(6) 0.002(6)
C2 0.021(6) 0.029(7) 0.027(6) -0.008(6) 0.002(5) -0.003(6)
C5 0.024(6) 0.040(8) 0.024(6) -0.009(6) 0.010(5) 0.001(6)
C6 0.073(11) 0.021(8) 0.049(9) -0.010(7) 0.009(8) 0.007(8)
C7 0.045(8) 0.022(7) 0.045(8) -0.015(6) 0.019(7) -0.009(7)
C8 0.021(6) 0.022(7) 0.029(6) -0.003(5) -0.003(5) -0.008(6)
C9 0.046(8) 0.044(9) 0.014(6) 0.002(6) -0.004(5) -0.016(7)
C10 0.035(8) 0.035(8) 0.055(9) -0.002(7) 0.005(7) 0.018(7)
C11 0.051(9) 0.038(9) 0.032(7) -0.004(6) 0.011(7) 0.002(8)
C12 0.026(7) 0.093(13) 0.037(8) -0.005(8) 0.006(6) 0.001(8)
C13 0.036(8) 0.078(12) 0.040(8) 0.000(8) 0.004(7) -0.009(8)
C14 0.041(8) 0.040(9) 0.027(7) 0.001(6) 0.005(6) 0.007(7)
C15 0.048(9) 0.022(8) 0.070(10) 0.010(7) 0.000(8) 0.009(7)
C16 0.038(8) 0.030(8) 0.059(9) 0.008(7) 0.011(7) 0.006(7)
C17 0.017(6) 0.031(8) 0.038(7) 0.012(6) -0.006(5) -0.002(6)
C18 0.035(7) 0.041(9) 0.044(8) -0.020(7) -0.003(6) -0.003(7)
C19 0.033(7) 0.039(8) 0.033(7) 0.000(6) -0.010(6) -0.001(7)
C20 0.031(7) 0.049(9) 0.023(6) 0.014(6) -0.006(5) 0.004(7)
C21 0.023(7) 0.117(15) 0.030(7) 0.005(8) 0.008(6) 0.017(9)
C22 0.052(9) 0.089(12) 0.023(7) 0.017(8) 0.004(7) 0.005(9)
C23 0.024(7) 0.033(8) 0.043(8) 0.010(6) -0.006(6) -0.003(6)
C24 0.068(10) 0.037(9) 0.041(8) -0.001(7) -0.012(7) 0.002(8)
C25 0.046(8) 0.049(9) 0.033(7) -0.016(7) -0.004(6) 0.012(8)
C26 0.029(7) 0.010(6) 0.033(7) 0.007(5) 0.001(6) 0.002(6)
C27 0.038(7) 0.021(7) 0.037(7) 0.007(6) -0.006(6) -0.002(6)
C28 0.061(9) 0.044(9) 0.039(8) 0.025(7) 0.000(7) 0.032(8)
C29 0.042(8) 0.040(9) 0.033(7) 0.007(7) 0.000(6) -0.004(7)
C30 0.033(8) 0.048(10) 0.065(10) 0.006(8) 0.012(7) -0.018(8)
C31 0.030(7) 0.042(9) 0.056(9) 0.000(8) 0.008(7) 0.000(7)
C32 0.028(7) 0.028(8) 0.035(7) 0.015(6) 0.009(6) 0.011(6)
C33 0.039(8) 0.023(7) 0.040(7) -0.008(6) -0.001(6) 0.009(6)
C34 0.040(8) 0.027(8) 0.036(7) 0.007(6) -0.003(6) 0.002(7)
C35 0.015(6) 0.019(6) 0.027(6) -0.008(5) -0.004(5) 0.009(5)
C36 0.040(8) 0.040(9) 0.046(8) 0.001(7) -0.019(6) 0.003(7)
C37 0.027(7) 0.034(8) 0.045(8) -0.025(6) -0.004(6) 0.001(6)
C38 0.026(6) 0.036(8) 0.017(6) 0.002(5) -0.004(5) -0.004(6)
C39 0.044(8) 0.053(10) 0.037(8) 0.023(7) 0.010(7) 0.008(8)
C40 0.067(10) 0.036(9) 0.037(8) 0.015(6) 0.033(8) 0.001(8)

loop_
_atom_type_symbol
_atom_type_description
_atom_type_scat_dispersion_real
_atom_type_scat_dispersion_imag
_atom_type_scat_source
C C 0.0033 0.0016 'International Tables Vol C Tables 4.2.6.8 and 6.1.1.4'
H H 0.0000 0.0000 'International Tables Vol C Tables 4.2.6.8 and 6.1.1.4'
O O 0.0106 0.0060 'International Tables Vol C Tables 4.2.6.8 and 6.1.1.4'
P P 0.1023 0.0942 'International Tables Vol C Tables 4.2.6.8 and 6.1.1.4'
Os Os -1.2165 7.6030 'International Tables Vol C Tables 4.2.6.8 and 6.1.1.4'
N N 0.0061 0.0033 'International Tables Vol C Tables 4.2.6.8 and 6.1.1.4'

loop_
_geom_angle_atom_site_label_1
_geom_angle_atom_site_label_2
_geom_angle_atom_site_label_3
_geom_angle
N2 Os1 N3A 59.9(3)
N2 Os1 P2 98.0(2)
N3A Os1 P2 95.6(2)
N2 Os1 P1 96.5(2)
N3A Os1 P1 96.2(2)
P2 Os1 P1 164.63(11)
N2 Os1 H01 84(3)
N3A Os1 H01 144(3)
P2 Os1 H01 89(4)
P1 Os1 H01 87(4)
N2 Os1 H02 154(3)
N3A Os1 H02 145(3)
P2 Os1 H02 79(4)
P1 Os1 H02 86(4)
H01 Os1 H02 71(4)
N2 Os1 H03 147(3)
N3A Os1 H03 88(3)
P2 Os1 H03 93(4)
P1 Os1 H03 77(4)
H01 Os1 H03 127(5)
H02 Os1 H03 58(4)
N1 Os2 O1A 59.5(3)
N1 Os2 P3 95.8(2)
O1A Os2 P3 93.8(2)
N1 Os2 P4 95.4(2)
O1A Os2 P4 93.1(2)
P3 Os2 P4 168.71(9)
N1 Os2 H04 151(3)
O1A Os2 H04 92(3)
P3 Os2 H04 84(4)
P4 Os2 H04 86(4)
N1 Os2 H05 152(4)
O1A Os2 H05 148(4)
P3 Os2 H05 82(4)
P4 Os2 H05 88(4)
H04 Os2 H05 56(4)
N1 Os2 H06 91(3)
O1A Os2 H06 150(3)
P3 Os2 H06 89(4)
P4 Os2 H06 89(4)
H04 Os2 H06 118(4)
H05 Os2 H06 62(4)
C8 P1 C5 102.5(5)
C8 P1 C11 107.2(6)
C5 P1 C11 102.6(5)
C8 P1 Os1 118.6(4)
C5 P1 Os1 113.6(4)
C11 P1 Os1 110.8(4)
C20 P2 C14 103.3(5)
C20 P2 C17 107.0(5)
C14 P2 C17 101.1(5)
C20 P2 Os1 111.2(4)
C14 P2 Os1 113.0(4)
C17 P2 Os1 119.6(4)
C26 P3 C23 102.3(5)
C26 P3 C29 102.4(5)
C23 P3 C29 100.8(5)
C26 P3 Os2 114.8(4)
C23 P3 Os2 118.1(4)
C29 P3 Os2 116.1(4)
C32 P4 C38 100.2(5)
C32 P4 C35 103.1(5)
C38 P4 C35 104.1(5)
C32 P4 Os2 117.9(4)
C38 P4 Os2 115.5(4)
C35 P4 Os2 114.1(3)
C1 N1 C4A 117.6(8)
C1 N1 Os2 149.0(8)
C4A N1 Os2 93.3(6)
C4A N2 C3A 118.9(9)
C4A N2 Os1 146.0(7)
C3A N2 Os1 94.8(5)
N1 C1 C2 122.6(10)
N1 C1 H1 118.7
C2 C1 H1 118.7
C1 C2 C3A 118.6(10)
C1 C2 H2 113.6
C3A C2 H2 127.8
N3A C3A C2 132.0(9)
N3A C3A N2 108.4(9)
C2 C3A N2 119.6(8)
C3A N3A Os1 96.8(6)
C3A N3A H3A 131.6
Os1 N3A H3A 131.6
O1A C4A N2 125.5(10)
O1A C4A N1 111.8(8)
N2 C4A N1 122.6(9)
C4A O1A Os2 95.4(6)
C7 C5 C6 110.7(9)
C7 C5 P1 111.0(8)
C6 C5 P1 113.9(7)
C7 C5 H5 107.0
C6 C5 H5 107.0
P1 C5 H5 107.0
C5 C6 H6A 109.5
C5 C6 H6B 109.5
H6A C6 H6B 109.5
C5 C6 H6C 109.5
H6A C6 H6C 109.5
H6B C6 H6C 109.5
C5 C7 H7A 109.5
C5 C7 H7B 109.5
H7A C7 H7B 109.5
C5 C7 H7C 109.5
H7A C7 H7C 109.5
H7B C7 H7C 109.5
C10 C8 C9 109.3(10)
C10 C8 P1 113.6(7)
C9 C8 P1 118.7(8)
C10 C8 H8 104.6
C9 C8 H8 104.6
P1 C8 H8 104.6
C8 C9 H9A 109.5
C8 C9 H9B 109.5
H9A C9 H9B 109.5
C8 C9 H9C 109.5
H9A C9 H9C 109.5
H9B C9 H9C 109.5
C8 C10 H10A 109.5
C8 C10 H10B 109.5
H10A C10 H10B 109.5
C8 C10 H10C 109.5
H10A C10 H10C 109.5
H10B C10 H10C 109.5
C12 C11 C13 111.3(10)
C12 C11 P1 114.3(9)
C13 C11 P1 117.0(8)
C12 C11 H11 104.2
C13 C11 H11 104.2
P1 C11 H11 104.2
C11 C12 H12A 109.5
C11 C12 H12B 109.5
H12A C12 H12B 109.5
C11 C12 H12C 109.5
H12A C12 H12C 109.5
H12B C12 H12C 109.5
C11 C13 H13A 109.5
C11 C13 H13B 109.5
H13A C13 H13B 109.5
C11 C13 H13C 109.5
H13A C13 H13C 109.5
H13B C13 H13C 109.5
C16 C14 C15 111.9(10)
C16 C14 P2 111.8(8)
C15 C14 P2 114.1(8)
C16 C14 H14 106.1
C15 C14 H14 106.1
P2 C14 H14 106.1
C14 C15 H15A 109.5
C14 C15 H15B 109.5
H15A C15 H15B 109.5
C14 C15 H15C 109.5
H15A C15 H15C 109.5
H15B C15 H15C 109.5
C14 C16 H16A 109.5
C14 C16 H16B 109.5
H16A C16 H16B 109.5
C14 C16 H16C 109.5
H16A C16 H16C 109.5
H16B C16 H16C 109.5
C19 C17 C18 109.7(10)
C19 C17 P2 119.6(8)
C18 C17 P2 111.8(7)
C19 C17 H17 104.8
C18 C17 H17 104.8
P2 C17 H17 104.8
C17 C18 H18A 109.5
C17 C18 H18B 109.5
H18A C18 H18B 109.5
C17 C18 H18C 109.5
H18A C18 H18C 109.5
H18B C18 H18C 109.5
C17 C19 H19A 109.5
C17 C19 H19B 109.5
H19A C19 H19B 109.5
C17 C19 H19C 109.5
H19A C19 H19C 109.5
H19B C19 H19C 109.5
C21 C20 C22 111.2(9)
C21 C20 P2 115.2(8)
C22 C20 P2 117.3(8)
C21 C20 H20 103.7
C22 C20 H20 103.7
P2 C20 H20 103.7
C20 C21 H21A 109.5
C20 C21 H21B 109.5
H21A C21 H21B 109.5
C20 C21 H21C 109.5
H21A C21 H21C 109.5
H21B C21 H21C 109.5
C20 C22 H22A 109.5
C20 C22 H22B 109.5
H22A C22 H22B 109.5
C20 C22 H22C 109.5
H22A C22 H22C 109.5
H22B C22 H22C 109.5
C24 C23 C25 108.7(9)
C24 C23 P3 112.5(8)
C25 C23 P3 112.3(8)
C24 C23 H23 107.7
C25 C23 H23 107.7
P3 C23 H23 107.7
C23 C24 H24A 109.5
C23 C24 H24B 109.5
H24A C24 H24B 109.5
C23 C24 H24C 109.5
H24A C24 H24C 109.5
H24B C24 H24C 109.5
C23 C25 H25A 109.5
C23 C25 H25B 109.5
H25A C25 H25B 109.5
C23 C25 H25C 109.5
H25A C25 H25C 109.5
H25B C25 H25C 109.5
C28 C26 C27 111.5(9)
C28 C26 P3 115.2(8)
C27 C26 P3 113.4(8)
C28 C26 H26 105.2
C27 C26 H26 105.2
P3 C26 H26 105.2
C26 C27 H27A 109.5
C26 C27 H27B 109.5
H27A C27 H27B 109.5
C26 C27 H27C 109.5
H27A C27 H27C 109.5
H27B C27 H27C 109.5
C26 C28 H28A 109.5
C26 C28 H28B 109.5
H28A C28 H28B 109.5
C26 C28 H28C 109.5
H28A C28 H28C 109.5
H28B C28 H28C 109.5
C31 C29 C30 107.6(9)
C31 C29 P3 114.8(8)
C30 C29 P3 112.0(8)
C31 C29 H29 107.4
C30 C29 H29 107.4
P3 C29 H29 107.4
C29 C30 H30A 109.5
C29 C30 H30B 109.5
H30A C30 H30B 109.5
C29 C30 H30C 109.5
H30A C30 H30C 109.5
H30B C30 H30C 109.5
C29 C31 H31A 109.5
C29 C31 H31B 109.5
H31A C31 H31B 109.5
C29 C31 H31C 109.5
H31A C31 H31C 109.5
H31B C31 H31C 109.5
C34 C32 C33 107.7(9)
C34 C32 P4 112.5(8)
C33 C32 P4 113.6(7)
C34 C32 H32 107.6
C33 C32 H32 107.6
P4 C32 H32 107.6
C32 C33 H33A 109.5
C32 C33 H33B 109.5
H33A C33 H33B 109.5
C32 C33 H33C 109.5
H33A C33 H33C 109.5
H33B C33 H33C 109.5
C32 C34 H34A 109.5
C32 C34 H34B 109.5
H34A C34 H34B 109.5
C32 C34 H34C 109.5
H34A C34 H34C 109.5
H34B C34 H34C 109.5
C37 C35 C36 110.1(8)
C37 C35 P4 114.7(7)
C36 C35 P4 115.3(8)
C37 C35 H35 105.2
C36 C35 H35 105.2
P4 C35 H35 105.2
C35 C36 H36A 109.5
C35 C36 H36B 109.5
H36A C36 H36B 109.5
C35 C36 H36C 109.5
H36A C36 H36C 109.5
H36B C36 H36C 109.5
C35 C37 H37A 109.5
C35 C37 H37B 109.5
H37A C37 H37B 109.5
C35 C37 H37C 109.5
H37A C37 H37C 109.5
H37B C37 H37C 109.5
C39 C38 C40 109.0(9)
C39 C38 P4 114.3(8)
C40 C38 P4 114.4(8)
C39 C38 H38 106.2
C40 C38 H38 106.2
P4 C38 H38 106.2
C38 C39 H39A 109.5
C38 C39 H39B 109.5
H39A C39 H39B 109.5
C38 C39 H39C 109.5
H39A C39 H39C 109.5
H39B C39 H39C 109.5
C38 C40 H40A 109.5
C38 C40 H40B 109.5
H40A C40 H40B 109.5
C38 C40 H40C 109.5
H40A C40 H40C 109.5
H40B C40 H40C 109.5

loop_
_geom_bond_atom_site_label_1
_geom_bond_atom_site_label_2
_geom_bond_distance
Os1 N2 2.199(8)
Os1 N3A 2.216(8)
Os1 P2 2.325(3)
Os1 P1 2.329(3)
Os1 H01 1.585(10)
Os1 H02 1.587(10)
Os1 H03 1.585(10)
Os2 N1 2.191(7)
Os2 O1A 2.235(7)
Os2 P3 2.314(3)
Os2 P4 2.325(3)
Os2 H04 1.584(10)
Os2 H05 1.581(10)
Os2 H06 1.583(10)
P1 C8 1.845(11)
P1 C5 1.848(10)
P1 C11 1.859(11)
P2 C20 1.846(10)
P2 C14 1.848(11)
P2 C17 1.860(11)
P3 C26 1.866(10)
P3 C23 1.869(12)
P3 C29 1.877(11)
P4 C32 1.851(10)
P4 C38 1.864(9)
P4 C35 1.874(11)
N1 C1 1.344(11)
N1 C4A 1.394(12)
N2 C4A 1.329(10)
N2 C3A 1.403(11)
C1 C2 1.370(12)
C1 H1 0.9300
C2 C3A 1.385(14)
C2 H2 0.9296
C3A N3A 1.312(10)
N3A H3A 0.8600
C4A O1A 1.257(11)
C5 C7 1.522(12)
C5 C6 1.537(14)
C5 H5 0.9800
C6 H6A 0.9600
C6 H6B 0.9600
C6 H6C 0.9600
C7 H7A 0.9600
C7 H7B 0.9600
C7 H7C 0.9600
C8 C10 1.534(13)
C8 C9 1.549(14)
C8 H8 0.9800
C9 H9A 0.9600
C9 H9B 0.9600
C9 H9C 0.9600
C10 H10A 0.9600
C10 H10B 0.9600
C10 H10C 0.9600
C11 C12 1.510(14)
C11 C13 1.554(17)
C11 H11 0.9800
C12 H12A 0.9600
C12 H12B 0.9600
C12 H12C 0.9600
C13 H13A 0.9600
C13 H13B 0.9600
C13 H13C 0.9600
C14 C16 1.504(12)
C14 C15 1.523(15)
C14 H14 0.9800
C15 H15A 0.9600
C15 H15B 0.9600
C15 H15C 0.9600
C16 H16A 0.9600
C16 H16B 0.9600
C16 H16C 0.9600
C17 C19 1.530(14)
C17 C18 1.530(14)
C17 H17 0.9800
C18 H18A 0.9600
C18 H18B 0.9600
C18 H18C 0.9600
C19 H19A 0.9600
C19 H19B 0.9600
C19 H19C 0.9600
C20 C21 1.526(14)
C20 C22 1.530(15)
C20 H20 0.9800
C21 H21A 0.9600
C21 H21B 0.9600
C21 H21C 0.9600
C22 H22A 0.9600
C22 H22B 0.9600
C22 H22C 0.9600
C23 C24 1.525(14)
C23 C25 1.532(12)
C23 H23 0.9800
C24 H24A 0.9600
C24 H24B 0.9600
C24 H24C 0.9600
C25 H25A 0.9600
C25 H25B 0.9600
C25 H25C 0.9600
C26 C28 1.509(15)
C26 C27 1.533(14)
C26 H26 0.9800
C27 H27A 0.9600
C27 H27B 0.9600
C27 H27C 0.9600
C28 H28A 0.9600
C28 H28B 0.9600
C28 H28C 0.9600
C29 C31 1.515(14)
C29 C30 1.517(15)
C29 H29 0.9800
C30 H30A 0.9600
C30 H30B 0.9600
C30 H30C 0.9600
C31 H31A 0.9600
C31 H31B 0.9600
C31 H31C 0.9600
C32 C34 1.516(14)
C32 C33 1.538(12)
C32 H32 0.9800
C33 H33A 0.9600
C33 H33B 0.9600
C33 H33C 0.9600
C34 H34A 0.9600
C34 H34B 0.9600
C34 H34C 0.9600
C35 C37 1.524(13)
C35 C36 1.549(14)
C35 H35 0.9800
C36 H36A 0.9600
C36 H36B 0.9600
C36 H36C 0.9600
C37 H37A 0.9600
C37 H37B 0.9600
C37 H37C 0.9600
C38 C39 1.479(14)
C38 C40 1.528(13)
C38 H38 0.9800
C39 H39A 0.9600
C39 H39B 0.9600
C39 H39C 0.9600
C40 H40A 0.9600
C40 H40B 0.9600
C40 H40C 0.9600
